data_4500554
loop_
_publ_author_name
'Roy, Gouriprasanna'
'Bhabak, Krishna P.'
'Mugesh, Govindasamy'

_publ_section_title
;
 Interactions of Antithyroid Drugs and Their Analogues with Halogens and
 their Biological Implications
;
_journal_issue 6
_journal_name_full 'Crystal Growth &amp; Design'
_journal_page_first 2279
_journal_paper_doi 10.1021/cg101688v
_journal_volume 11
_journal_year 2011
_chemical_formula_moiety 'C8 H12 Br2 N4 Se2'
_chemical_formula_sum 'C8 H12 Br2 N4 Se2'
_chemical_formula_weight 481.96
_chemical_name_systematic ?
_space_group_IT_number 61
_symmetry_cell_setting orthorhombic
_symmetry_space_group_name_Hall '-P 2ac 2ab'
_symmetry_space_group_name_H-M 'P b c a'
_atom_sites_solution_hydrogens geom
_atom_sites_solution_primary direct
_atom_sites_solution_secondary difmap
_audit_creation_method SHELXL-97
_cell_angle_alpha 90.00
_cell_angle_beta 90.00
_cell_angle_gamma 90.00
_cell_formula_units_Z 8
_cell_length_a 7.0137(18)
_cell_length_b 11.257(3)
_cell_length_c 35.392(9)
_cell_measurement_temperature 293(2)
_cell_measurement_theta_max 28.01
_cell_measurement_theta_min 3.12
_cell_volume 2794.3(13)
_computing_cell_refinement 'Bruker SMART'
_computing_data_collection 'Bruker SMART'
_computing_data_reduction 'Bruker SAINT'
_computing_molecular_graphics 'Ortep-3 for Windows (Farrugia, 1997)'
_computing_publication_material 'WinGX publication routines (Farrugia, 1999)'
_computing_structure_refinement 'SHELXL-97 (Sheldrick, 1997)'
_computing_structure_solution 'SHELXL-97 (Sheldrick, 1997)'
_diffrn_ambient_temperature 293(2)
_diffrn_detector_area_resol_mean 0.3
_diffrn_measured_fraction_theta_full 0.984
_diffrn_measured_fraction_theta_max 0.984
_diffrn_measurement_device_type 'CCD area detector'
_diffrn_measurement_method 'phi and omega scans'
_diffrn_radiation_monochromator graphite
_diffrn_radiation_source 'fine-focus sealed tube'
_diffrn_radiation_type MoK\a
_diffrn_radiation_wavelength 0.71073
_diffrn_reflns_av_R_equivalents 0.0686
_diffrn_reflns_av_sigmaI/netI 0.0649
_diffrn_reflns_limit_h_max 5
_diffrn_reflns_limit_h_min -9
_diffrn_reflns_limit_k_max 13
_diffrn_reflns_limit_k_min -14
_diffrn_reflns_limit_l_max 45
_diffrn_reflns_limit_l_min -40
_diffrn_reflns_number 15802
_diffrn_reflns_theta_full 28.01
_diffrn_reflns_theta_max 28.01
_diffrn_reflns_theta_min 3.12
_exptl_absorpt_coefficient_mu 10.993
_exptl_absorpt_correction_T_max 0.6094
_exptl_absorpt_correction_T_min 0.4061
_exptl_absorpt_correction_type analytical
_exptl_absorpt_process_details empirical
_exptl_crystal_colour orange
_exptl_crystal_density_diffrn 2.291
_exptl_crystal_density_method 'not measured'
_exptl_crystal_description prism
_exptl_crystal_F_000 1808
_exptl_crystal_size_max 0.10
_exptl_crystal_size_mid 0.06
_exptl_crystal_size_min 0.05
_refine_diff_density_max 1.288
_refine_diff_density_min -0.596
_refine_diff_density_rms 0.173
_refine_ls_extinction_method none
_refine_ls_goodness_of_fit_ref 0.688
_refine_ls_hydrogen_treatment constr
_refine_ls_matrix_type full
_refine_ls_number_parameters 147
_refine_ls_number_reflns 3332
_refine_ls_number_restraints 0
_refine_ls_restrained_S_all 0.688
_refine_ls_R_factor_all 0.0947
_refine_ls_R_factor_gt 0.0531
_refine_ls_shift/su_max 0.000
_refine_ls_shift/su_mean 0.000
_refine_ls_structure_factor_coef Fsqd
_refine_ls_weighting_details 'calc w=1/[\s^2^(Fo^2^)+(0.1651P)^2^+67.8773P] where P=(Fo^2^+2Fc^2^)/3'
_refine_ls_weighting_scheme calc
_refine_ls_wR_factor_gt 0.1542
_refine_ls_wR_factor_ref 0.1989
_reflns_number_gt 2219
_reflns_number_total 3332
_reflns_threshold_expression >2sigma(I)
_cod_data_source_file cg101688v_si_004.cif
_cod_data_source_block gp29_m
_cod_depositor_comments
;
The following automatic conversions were performed:

'_exptl_absorpt_correction_type' value 'ANALYTICAL' changed to
'analytical' according to
/home/saulius/struct/CIF-dictionaries/cif_core.dic dictionary named
'cif_core.dic' version 2.4.1 from 2010-06-29.

Automatic conversion script
Id: cif_fix_values 1715 2011-07-08 13:25:40Z adriana 
;
_cod_original_sg_symbol_H-M Pbca
_cod_database_code 4500554

loop_
_symmetry_equiv_pos_as_xyz
'x, y, z'
'-x+1/2, -y, z+1/2'
'x+1/2, -y+1/2, -z'
'-x, y+1/2, -z+1/2'
'-x, -y, -z'
'x-1/2, y, -z-1/2'
'-x-1/2, y-1/2, z'
'x, -y-1/2, z-1/2'

loop_
_atom_site_label
_atom_site_type_symbol
_atom_site_fract_x
_atom_site_fract_y
_atom_site_fract_z
_atom_site_U_iso_or_equiv
_atom_site_adp_type
_atom_site_occupancy
_atom_site_symmetry_multiplicity
_atom_site_calc_flag
_atom_site_refinement_flags
Br1 Br 1.48838(15) 0.06114(11) 0.17737(3) 0.0417(3) Uani 1 1 d .
Br2 Br 0.90543(16) -0.11300(9) 0.07197(3) 0.0396(3) Uani 1 1 d .
Se2 Se 0.84310(14) 0.19889(8) 0.13364(3) 0.0322(3) Uani 1 1 d .
Se1 Se 1.13439(14) 0.29010(8) 0.11703(3) 0.0329(3) Uani 1 1 d .
N4 N 0.9853(12) 0.0968(7) 0.2037(2) 0.0306(17) Uani 1 1 d .
N2 N 1.1750(12) 0.1573(8) 0.0470(2) 0.0347(18) Uani 1 1 d .
N3 N 0.9655(11) -0.0305(7) 0.1584(2) 0.0317(17) Uani 1 1 d .
H3 H 0.9494 -0.0610 0.1364 0.038 Uiso 1 1 calc R
N1 N 1.3754(12) 0.1052(8) 0.0897(3) 0.0359(19) Uani 1 1 d .
H1 H 1.4335 0.0997 0.1110 0.043 Uiso 1 1 calc R
C2 C 1.2934(17) 0.0750(9) 0.0307(3) 0.043(2) Uani 1 1 d .
H2 H 1.2874 0.0463 0.0061 0.051 Uiso 1 1 calc R
C7 C 1.0272(16) -0.0125(9) 0.2183(3) 0.038(2) Uani 1 1 d .
H7 H 1.0578 -0.0282 0.2434 0.046 Uiso 1 1 calc R
C5 C 0.9452(13) 0.0828(8) 0.1669(2) 0.0276(18) Uani 1 1 d .
C6 C 1.0170(15) -0.0930(9) 0.1908(3) 0.037(2) Uani 1 1 d .
H6 H 1.0397 -0.1741 0.1928 0.045 Uiso 1 1 calc R
C1 C 1.2283(13) 0.1747(8) 0.0830(2) 0.0266(18) Uani 1 1 d .
C8 C 0.981(2) 0.2087(11) 0.2231(3) 0.055(3) Uani 1 1 d .
H8A H 1.0945 0.2525 0.2175 0.082 Uiso 1 1 calc R
H8B H 0.9725 0.1952 0.2498 0.082 Uiso 1 1 calc R
H8C H 0.8714 0.2532 0.2149 0.082 Uiso 1 1 calc R
C4 C 1.012(2) 0.2108(13) 0.0280(3) 0.063(4) Uani 1 1 d .
H4A H 0.8981 0.1949 0.0422 0.094 Uiso 1 1 calc R
H4B H 0.9992 0.1776 0.0031 0.094 Uiso 1 1 calc R
H4C H 1.0303 0.2951 0.0261 0.094 Uiso 1 1 calc R
C3 C 1.4222(16) 0.0434(10) 0.0580(3) 0.042(2) Uani 1 1 d .
H3A H 1.5225 -0.0100 0.0554 0.050 Uiso 1 1 calc R

loop_
_atom_site_aniso_label
_atom_site_aniso_U_11
_atom_site_aniso_U_22
_atom_site_aniso_U_33
_atom_site_aniso_U_23
_atom_site_aniso_U_13
_atom_site_aniso_U_12
Br1 0.0381(6) 0.0595(7) 0.0275(5) 0.0060(5) 0.0007(4) -0.0019(5)
Br2 0.0553(6) 0.0405(5) 0.0230(5) -0.0023(4) -0.0008(4) -0.0002(5)
Se2 0.0383(5) 0.0326(5) 0.0258(5) 0.0012(4) -0.0029(4) 0.0050(4)
Se1 0.0451(6) 0.0281(5) 0.0255(5) 0.0001(4) -0.0029(4) -0.0014(4)
N4 0.040(4) 0.031(4) 0.021(4) -0.001(3) -0.001(3) -0.001(3)
N2 0.042(5) 0.040(4) 0.022(4) 0.001(3) 0.002(3) 0.003(4)
N3 0.037(4) 0.029(4) 0.030(4) -0.002(3) -0.005(3) 0.003(3)
N1 0.036(4) 0.040(5) 0.032(5) 0.010(4) -0.005(4) 0.000(4)
C2 0.053(6) 0.035(5) 0.040(6) 0.000(4) 0.015(5) 0.000(5)
C7 0.051(6) 0.043(6) 0.021(5) 0.010(4) 0.001(4) 0.000(5)
C5 0.034(5) 0.034(5) 0.015(4) -0.004(3) 0.001(3) -0.005(4)
C6 0.048(6) 0.032(5) 0.032(5) 0.010(4) 0.008(4) 0.003(4)
C1 0.033(5) 0.031(4) 0.015(4) 0.006(3) -0.001(3) 0.001(4)
C8 0.080(9) 0.047(7) 0.036(7) -0.011(5) 0.001(6) -0.002(6)
C4 0.086(10) 0.081(9) 0.022(6) -0.011(6) -0.025(6) 0.038(8)
C3 0.041(6) 0.040(6) 0.045(6) 0.008(5) 0.008(5) 0.005(5)

loop_
_atom_type_symbol
_atom_type_description
_atom_type_scat_dispersion_real
_atom_type_scat_dispersion_imag
_atom_type_scat_source
C C 0.0033 0.0016 'International Tables Vol C Tables 4.2.6.8 and 6.1.1.4'
H H 0.0000 0.0000 'International Tables Vol C Tables 4.2.6.8 and 6.1.1.4'
N N 0.0061 0.0033 'International Tables Vol C Tables 4.2.6.8 and 6.1.1.4'
Se Se -0.0929 2.2259 'International Tables Vol C Tables 4.2.6.8 and 6.1.1.4'
Br Br -0.2901 2.4595 'International Tables Vol C Tables 4.2.6.8 and 6.1.1.4'

loop_
_geom_angle_atom_site_label_1
_geom_angle_atom_site_label_2
_geom_angle_atom_site_label_3
_geom_angle
C5 Se2 Se1 97.3(3)
C1 Se1 Se2 99.3(3)
C5 N4 C7 107.9(8)
C5 N4 C8 124.2(9)
C7 N4 C8 127.9(9)
C1 N2 C2 109.2(9)
C1 N2 C4 126.6(9)
C2 N2 C4 124.2(9)
C5 N3 C6 109.3(8)
C5 N3 H3 125.3
C6 N3 H3 125.3
C1 N1 C3 110.1(9)
C1 N1 H1 124.9
C3 N1 H1 124.9
C3 C2 N2 106.2(10)
C3 C2 H2 126.9
N2 C2 H2 126.9
C6 C7 N4 108.9(9)
C6 C7 H7 125.6
N4 C7 H7 125.6
N3 C5 N4 108.1(8)
N3 C5 Se2 124.5(7)
N4 C5 Se2 126.9(7)
C7 C6 N3 105.8(9)
C7 C6 H6 127.1
N3 C6 H6 127.1
N1 C1 N2 107.6(8)
N1 C1 Se1 124.5(7)
N2 C1 Se1 127.5(7)
N4 C8 H8A 109.5
N4 C8 H8B 109.5
H8A C8 H8B 109.5
N4 C8 H8C 109.5
H8A C8 H8C 109.5
H8B C8 H8C 109.5
N2 C4 H4A 109.5
N2 C4 H4B 109.5
H4A C4 H4B 109.5
N2 C4 H4C 109.5
H4A C4 H4C 109.5
H4B C4 H4C 109.5
N1 C3 C2 106.9(9)
N1 C3 H3A 126.6
C2 C3 H3A 126.6

loop_
_geom_bond_atom_site_label_1
_geom_bond_atom_site_label_2
_geom_bond_distance
Se2 C5 1.898(9)
Se2 Se1 2.3609(15)
Se1 C1 1.890(9)
N4 C5 1.343(11)
N4 C7 1.367(12)
N4 C8 1.433(13)
N2 C1 1.344(12)
N2 C2 1.371(13)
N2 C4 1.458(14)
N3 C5 1.318(12)
N3 C6 1.392(13)
N3 H3 0.8600
N1 C1 1.316(12)
N1 C3 1.360(14)
N1 H1 0.8600
C2 C3 1.370(17)
C2 H2 0.9300
C7 C6 1.333(15)
C7 H7 0.9300
C6 H6 0.9300
C8 H8A 0.9600
C8 H8B 0.9600
C8 H8C 0.9600
C4 H4A 0.9600
C4 H4B 0.9600
C4 H4C 0.9600
C3 H3A 0.9300
